data_4078881
loop_
_publ_author_name
'Mutoh, Yuichiro'
'Kimura, Yusuke'
'Ikeda, Yousuke'
'Tsuchida, Noriko'
'Takano, Keiko'
'Ishii, Youichi'

_publ_section_title
;
 Formation of (Alkenylphosphonio)phenylruthenium Complexes from
 Diphenylacetylene and a [CpRu(dppm)] Cation: Experimental Evidence for
 the Equilibrium between \h1-Disubstituted Vinylidene and \h2-Internal
 Alkyne
;
_journal_issue 14
_journal_name_full Organometallics
_journal_page_first 5150
_journal_paper_doi 10.1021/om3004948
_journal_volume 31
_journal_year 2012
_chemical_formula_moiety 'C76 H49 B F24 P2 Ru'
_chemical_formula_sum 'C76 H49 B F24 P2 Ru'
_chemical_formula_weight 1592.01
_space_group_IT_number 14
_symmetry_cell_setting monoclinic
_symmetry_Int_Tables_number 14
_symmetry_space_group_name_Hall '-P 2ybc'
_symmetry_space_group_name_H-M 'P 1 21/c 1'
_atom_sites_solution_hydrogens geom
_atom_sites_solution_primary direct
_atom_sites_solution_secondary difmap
_cell_angle_alpha 90.0000
_cell_angle_beta 94.878(3)
_cell_angle_gamma 90.0000
_cell_formula_units_Z 4
_cell_length_a 11.792(4)
_cell_length_b 18.592(5)
_cell_length_c 31.093(9)
_cell_measurement_reflns_used 15608
_cell_measurement_temperature 123
_cell_measurement_theta_max 27.57
_cell_measurement_theta_min 3.02
_cell_volume 6792(4)
_computing_cell_refinement CrystalClear
_computing_data_collection 'CrystalClear (Rigaku Inc., 2008)'
_computing_data_reduction CrystalClear
_computing_molecular_graphics 'CrystalStructure 4.0'
_computing_publication_material 'CrystalStructure 4.0 (Rigaku, 2010)'
_computing_structure_refinement 'SHELXL97 (Sheldrick, 2008)'
_computing_structure_solution 'Il Milione (Burla, et al., 2007)'
_diffrn_ambient_temperature 123
_diffrn_detector_area_resol_mean 7.314
_diffrn_measured_fraction_theta_full 0.967
_diffrn_measured_fraction_theta_max 0.967
_diffrn_measurement_device_type 'Rigaku Mercury70'
_diffrn_measurement_method \w
_diffrn_radiation_type 'Mo K\a'
_diffrn_radiation_wavelength 0.71075
_diffrn_reflns_av_R_equivalents 0.0509
_diffrn_reflns_limit_h_max 9
_diffrn_reflns_limit_h_min -15
_diffrn_reflns_limit_k_max 21
_diffrn_reflns_limit_k_min -24
_diffrn_reflns_limit_l_max 40
_diffrn_reflns_limit_l_min -28
_diffrn_reflns_number 58769
_diffrn_reflns_theta_full 27.49
_diffrn_reflns_theta_max 27.49
_diffrn_standards_number 0
_exptl_absorpt_coefficient_mu 0.389
_exptl_absorpt_correction_T_max 0.943
_exptl_absorpt_correction_T_min 0.782
_exptl_absorpt_correction_type multi-scan
_exptl_absorpt_process_details 'REQAB (Rigaku, 1998)'
_exptl_crystal_colour colorless
_exptl_crystal_density_diffrn 1.557
_exptl_crystal_density_method 'not measured'
_exptl_crystal_description prism
_exptl_crystal_F_000 3200.00
_exptl_crystal_size_max 0.461
_exptl_crystal_size_mid 0.308
_exptl_crystal_size_min 0.151
_refine_diff_density_max 0.910
_refine_diff_density_min -0.690
_refine_ls_extinction_method none
_refine_ls_goodness_of_fit_ref 1.086
_refine_ls_hydrogen_treatment mixed
_refine_ls_number_parameters 959
_refine_ls_number_reflns 15078
_refine_ls_number_restraints 0
_refine_ls_R_factor_gt 0.0490
_refine_ls_shift/su_max 0.002
_refine_ls_structure_factor_coef Fsqd
_refine_ls_weighting_details 'w = 1/[\s^2^(Fo^2^)+(0.0378P)^2^+6.8514P] where P=(Fo^2^+2Fc^2^)/3'
_refine_ls_weighting_scheme calc
_refine_ls_wR_factor_ref 0.1126
_reflns_number_gt 12861
_reflns_number_total 15078
_reflns_threshold_expression F^2^>2.0\s(F^2^)
_cod_data_source_file om3004948_si_002.cif
_cod_data_source_block CpRudppmPhPh_isomer_5
_cod_database_code 4078881

loop_
_symmetry_equiv_pos_site_id
_symmetry_equiv_pos_as_xyz
1 +X,+Y,+Z
2 -X,1/2+Y,1/2-Z
3 -X,-Y,-Z
4 +X,1/2-Y,1/2+Z

loop_
_atom_site_label
_atom_site_type_symbol
_atom_site_fract_x
_atom_site_fract_y
_atom_site_fract_z
_atom_site_U_iso_or_equiv
_atom_site_adp_type
_atom_site_occupancy
_atom_site_symmetry_multiplicity
_atom_site_calc_flag
_atom_site_refinement_flags
Ru1 Ru 0.384115(14) 0.111363(11) 0.585269(7) 0.01567(6) Uani 1.0 4 d .
P1 P 0.34714(5) 0.10855(4) 0.68087(2) 0.01531(13) Uani 1.0 4 d .
P2 P 0.23072(5) 0.04833(4) 0.60270(2) 0.01608(14) Uani 1.0 4 d .
F1 F 0.52721(14) -0.10972(11) 0.78040(6) 0.0414(5) Uani 1.0 4 d .
F2 F 0.52165(13) -0.05719(10) 0.71929(6) 0.0384(5) Uani 1.0 4 d .
F3 F 0.61458(14) -0.15495(10) 0.72903(7) 0.0443(5) Uani 1.0 4 d .
F4 F 0.95991(15) -0.03995(14) 0.68430(7) 0.0594(7) Uani 1.0 4 d .
F5 F 1.07222(13) -0.03996(12) 0.74045(7) 0.0464(6) Uani 1.0 4 d .
F6 F 1.00863(18) 0.05916(11) 0.71573(9) 0.0636(8) Uani 1.0 4 d .
F7 F 1.09420(16) -0.15210(11) 0.88290(10) 0.0744(9) Uani 1.0 4 d .
F8 F 1.20276(16) -0.13393(13) 0.94029(8) 0.0601(7) Uani 1.0 4 d .
F9 F 1.24069(16) -0.08413(12) 0.88191(8) 0.0551(6) Uani 1.0 4 d .
F10 F 1.14437(16) 0.07963(13) 1.02781(7) 0.0541(6) Uani 1.0 4 d .
F11 F 1.16587(17) 0.16453(13) 0.98263(7) 0.0575(7) Uani 1.0 4 d .
F12 F 1.00632(15) 0.15043(12) 1.00954(7) 0.0500(6) Uani 1.0 4 d .
F13 F 1.16036(18) 0.19804(15) 0.79742(12) 0.0924(11) Uani 1.0 4 d .
F14 F 1.1775(4) 0.2397(4) 0.8532(2) 0.076(2) Uani 0.5219 4 d .
F15 F 1.1535(6) 0.2930(6) 0.8423(2) 0.080(3) Uani 0.4781 4 d .
F16 F 1.1334(7) 0.3212(6) 0.8170(7) 0.067(5) Uani 0.2512 4 d .
F17 F 1.1183(3) 0.2963(2) 0.77986(16) 0.0713(12) Uani 0.7488 4 d .
F18 F 0.72886(15) 0.36787(11) 0.77029(8) 0.0554(7) Uani 1.0 4 d .
F19 F 0.66131(18) 0.35116(13) 0.83079(7) 0.0590(7) Uani 1.0 4 d .
F20 F 0.60700(13) 0.28533(9) 0.77675(6) 0.0379(5) Uani 1.0 4 d .
F21 F 0.56596(16) 0.21235(10) 0.98114(6) 0.0405(5) Uani 1.0 4 d .
F22 F 0.50407(14) 0.23934(10) 0.91653(6) 0.0388(5) Uani 1.0 4 d .
F23 F 0.40081(15) 0.17624(11) 0.95626(8) 0.0514(6) Uani 1.0 4 d .
F24 F 0.43691(13) -0.08111(10) 0.95627(6) 0.0357(5) Uani 1.0 4 d .
F25 F 0.50114(17) -0.11925(11) 0.89812(7) 0.0477(6) Uani 1.0 4 d .
F26 F 0.60712(15) -0.12010(10) 0.95697(8) 0.0497(6) Uani 1.0 4 d .
C1 C 0.46708(18) 0.09902(14) 0.64913(8) 0.0174(5) Uani 1.0 4 d .
C2 C 0.47701(19) 0.03134(14) 0.62826(9) 0.0175(5) Uani 1.0 4 d .
C3 C 0.56557(18) 0.14608(14) 0.66530(9) 0.0177(6) Uani 1.0 4 d .
C4 C 0.58335(18) -0.00376(14) 0.61551(9) 0.0183(6) Uani 1.0 4 d .
C5 C 0.29756(18) 0.19391(14) 0.61679(9) 0.0174(5) Uani 1.0 4 d .
C6 C 0.5775(2) 0.21593(15) 0.65092(9) 0.0225(6) Uani 1.0 4 d .
C7 C 0.6710(2) 0.25709(16) 0.66609(10) 0.0280(7) Uani 1.0 4 d .
C8 C 0.7526(2) 0.22826(16) 0.69541(10) 0.0283(7) Uani 1.0 4 d .
C9 C 0.7399(2) 0.15961(16) 0.71099(10) 0.0272(7) Uani 1.0 4 d .
C10 C 0.6464(2) 0.11846(15) 0.69640(9) 0.0229(6) Uani 1.0 4 d .
C11 C 0.58119(19) -0.07814(15) 0.61080(9) 0.0216(6) Uani 1.0 4 d .
C12 C 0.6753(2) -0.11625(15) 0.59926(10) 0.0271(7) Uani 1.0 4 d .
C13 C 0.7747(2) -0.07970(16) 0.59224(10) 0.0274(7) Uani 1.0 4 d .
C14 C 0.7789(2) -0.00622(16) 0.59691(10) 0.0255(6) Uani 1.0 4 d .
C15 C 0.68472(19) 0.03215(15) 0.60837(9) 0.0212(6) Uani 1.0 4 d .
C16 C 0.5278(2) 0.14885(16) 0.54667(9) 0.0250(6) Uani 1.0 4 d .
C17 C 0.4357(3) 0.19644(16) 0.54040(9) 0.0255(6) Uani 1.0 4 d .
C18 C 0.3405(3) 0.15765(16) 0.52068(9) 0.0256(6) Uani 1.0 4 d .
C19 C 0.3765(2) 0.08605(16) 0.51424(9) 0.0246(6) Uani 1.0 4 d .
C20 C 0.4910(2) 0.08003(16) 0.53100(9) 0.0240(6) Uani 1.0 4 d .
C21 C 0.29013(18) 0.19117(14) 0.66168(9) 0.0180(6) Uani 1.0 4 d .
C22 C 0.23441(19) 0.24216(15) 0.68549(9) 0.0216(6) Uani 1.0 4 d .
C23 C 0.1838(2) 0.29988(16) 0.66369(10) 0.0251(6) Uani 1.0 4 d .
C24 C 0.1879(2) 0.30527(15) 0.61935(10) 0.0247(6) Uani 1.0 4 d .
C25 C 0.24269(19) 0.25357(14) 0.59620(9) 0.0205(6) Uani 1.0 4 d .
C26 C 0.37028(18) 0.10380(14) 0.73827(9) 0.0180(6) Uani 1.0 4 d .
C27 C 0.3376(2) 0.04355(16) 0.76071(10) 0.0258(6) Uani 1.0 4 d .
C28 C 0.3536(3) 0.04175(19) 0.80506(10) 0.0358(8) Uani 1.0 4 d .
C29 C 0.4012(3) 0.10004(19) 0.82723(10) 0.0355(8) Uani 1.0 4 d .
C30 C 0.4342(2) 0.15973(17) 0.80532(10) 0.0288(7) Uani 1.0 4 d .
C31 C 0.41972(19) 0.16212(15) 0.76088(9) 0.0219(6) Uani 1.0 4 d .
C32 C 0.24200(18) 0.04191(14) 0.66234(8) 0.0174(5) Uani 1.0 4 d .
C33 C 0.21345(19) -0.04533(14) 0.58636(9) 0.0187(6) Uani 1.0 4 d .
C34 C 0.1209(2) -0.08522(15) 0.59847(9) 0.0233(6) Uani 1.0 4 d .
C35 C 0.1102(3) -0.15708(16) 0.58759(10) 0.0286(7) Uani 1.0 4 d .
C36 C 0.1910(3) -0.18955(16) 0.56391(10) 0.0300(7) Uani 1.0 4 d .
C37 C 0.2822(3) -0.15071(16) 0.55173(10) 0.0276(7) Uani 1.0 4 d .
C38 C 0.2934(2) -0.07875(15) 0.56285(9) 0.0225(6) Uani 1.0 4 d .
C39 C 0.09240(19) 0.08728(15) 0.58639(9) 0.0197(6) Uani 1.0 4 d .
C40 C 0.03427(19) 0.13240(15) 0.61250(10) 0.0232(6) Uani 1.0 4 d .
C41 C -0.0643(2) 0.16710(16) 0.59554(10) 0.0276(7) Uani 1.0 4 d .
C42 C -0.1043(3) 0.15671(17) 0.55338(11) 0.0313(7) Uani 1.0 4 d .
C43 C -0.0478(3) 0.11103(17) 0.52723(10) 0.0318(7) Uani 1.0 4 d .
C44 C 0.0507(2) 0.07612(16) 0.54379(9) 0.0248(6) Uani 1.0 4 d .
C45 C 0.80157(18) 0.02208(13) 0.81690(9) 0.0169(5) Uani 1.0 4 d .
C46 C 0.70341(18) -0.01523(14) 0.80183(8) 0.0175(5) Uani 1.0 4 d .
C47 C 0.69525(19) -0.05203(14) 0.76276(9) 0.0187(6) Uani 1.0 4 d .
C48 C 0.7831(2) -0.05119(14) 0.73550(9) 0.0199(6) Uani 1.0 4 d .
C49 C 0.88074(19) -0.01383(15) 0.74971(9) 0.0209(6) Uani 1.0 4 d .
C50 C 0.89015(19) 0.02045(14) 0.78938(9) 0.0193(6) Uani 1.0 4 d .
C51 C 0.5901(2) -0.09330(16) 0.74839(10) 0.0248(6) Uani 1.0 4 d .
C52 C 0.9781(3) -0.00884(17) 0.72232(10) 0.0294(7) Uani 1.0 4 d .
C53 C 0.92714(18) 0.04258(14) 0.89338(9) 0.0180(6) Uani 1.0 4 d .
C54 C 0.99161(19) -0.01896(14) 0.88689(9) 0.0208(6) Uani 1.0 4 d .
C55 C 1.0855(2) -0.03731(16) 0.91513(10) 0.0264(7) Uani 1.0 4 d .
C56 C 1.1185(2) 0.00481(17) 0.95037(10) 0.0288(7) Uani 1.0 4 d .
C57 C 1.0555(2) 0.06582(17) 0.95754(10) 0.0265(7) Uani 1.0 4 d .
C58 C 0.96156(19) 0.08348(15) 0.92971(9) 0.0221(6) Uani 1.0 4 d .
C59 C 1.1543(3) -0.10190(17) 0.90512(12) 0.0374(8) Uani 1.0 4 d .
C60 C 1.0924(3) 0.11434(19) 0.99413(11) 0.0351(8) Uani 1.0 4 d .
C61 C 0.84703(18) 0.15078(14) 0.84441(9) 0.0172(5) Uani 1.0 4 d .
C62 C 0.95948(19) 0.17228(14) 0.84014(9) 0.0203(6) Uani 1.0 4 d .
C63 C 0.9863(2) 0.23574(15) 0.82018(10) 0.0252(6) Uani 1.0 4 d .
C64 C 0.9024(2) 0.28397(15) 0.80516(10) 0.0241(6) Uani 1.0 4 d .
C65 C 0.79045(19) 0.26469(14) 0.80984(9) 0.0200(6) Uani 1.0 4 d .
C66 C 0.76378(19) 0.19922(14) 0.82750(9) 0.0187(6) Uani 1.0 4 d .
C67 C 1.1083(3) 0.25233(18) 0.81437(14) 0.0440(10) Uani 1.0 4 d .
C68 C 0.6975(2) 0.31669(16) 0.79684(10) 0.0265(6) Uani 1.0 4 d .
C69 C 0.70766(18) 0.06572(14) 0.88947(8) 0.0169(5) Uani 1.0 4 d .
C70 C 0.65419(18) 0.12538(14) 0.90586(8) 0.0177(5) Uani 1.0 4 d .
C71 C 0.56022(19) 0.11912(14) 0.93000(9) 0.0195(6) Uani 1.0 4 d .
C72 C 0.51648(19) 0.05247(15) 0.93931(9) 0.0198(6) Uani 1.0 4 d .
C73 C 0.57038(19) -0.00764(14) 0.92455(8) 0.0176(5) Uani 1.0 4 d .
C74 C 0.66421(19) -0.00072(14) 0.90060(9) 0.0184(6) Uani 1.0 4 d .
C75 C 0.5074(3) 0.18597(16) 0.94585(11) 0.0287(7) Uani 1.0 4 d .
C76 C 0.5284(2) -0.08122(16) 0.93372(10) 0.0249(6) Uani 1.0 4 d .
B1 B 0.8185(2) 0.07006(16) 0.86128(10) 0.0171(6) Uani 1.0 4 d .
H1 H 0.427(3) -0.0056(16) 0.6353(9) 0.016(7) Uiso 1.0 4 d .
H5 H 0.6373 0.0714 0.7076 0.0275 Uiso 1.0 4 calc R
H6 H 0.7954 0.1404 0.7318 0.0327 Uiso 1.0 4 calc R
H7 H 0.8178 0.2558 0.7049 0.0339 Uiso 1.0 4 calc R
H8 H 0.6785 0.3051 0.6562 0.0336 Uiso 1.0 4 calc R
H9 H 0.5215 0.2359 0.6306 0.0270 Uiso 1.0 4 calc R
H11 H 0.5135 -0.1036 0.6156 0.0260 Uiso 1.0 4 calc R
H12 H 0.6717 -0.1671 0.5962 0.0326 Uiso 1.0 4 calc R
H13 H 0.8394 -0.1053 0.5843 0.0328 Uiso 1.0 4 calc R
H14 H 0.8471 0.0187 0.5923 0.0305 Uiso 1.0 4 calc R
H15 H 0.6891 0.0829 0.6114 0.0254 Uiso 1.0 4 calc R
H16 H 0.6018 0.1605 0.5592 0.0300 Uiso 1.0 4 calc R
H17 H 0.4365 0.2460 0.5480 0.0306 Uiso 1.0 4 calc R
H18 H 0.2665 0.1764 0.5132 0.0308 Uiso 1.0 4 calc R
H19 H 0.3313 0.0486 0.5009 0.0295 Uiso 1.0 4 calc R
H20 H 0.5357 0.0375 0.5317 0.0288 Uiso 1.0 4 calc R
H22 H 0.2316 0.2371 0.7158 0.0259 Uiso 1.0 4 calc R
H23 H 0.1463 0.3358 0.6790 0.0301 Uiso 1.0 4 calc R
H24 H 0.1526 0.3451 0.6045 0.0297 Uiso 1.0 4 calc R
H25 H 0.2431 0.2586 0.5658 0.0246 Uiso 1.0 4 calc R
H27 H 0.3041 0.0036 0.7454 0.0310 Uiso 1.0 4 calc R
H28 H 0.3320 0.0004 0.8204 0.0429 Uiso 1.0 4 calc R
H29 H 0.4113 0.0990 0.8579 0.0426 Uiso 1.0 4 calc R
H30 H 0.4671 0.1996 0.8209 0.0346 Uiso 1.0 4 calc R
H31 H 0.4433 0.2032 0.7458 0.0263 Uiso 1.0 4 calc R
H32A H 0.1678 0.0524 0.6737 0.0209 Uiso 1.0 4 calc R
H32B H 0.2669 -0.0068 0.6719 0.0209 Uiso 1.0 4 calc R
H34 H 0.0651 -0.0628 0.6143 0.0280 Uiso 1.0 4 calc R
H35 H 0.0478 -0.1842 0.5962 0.0344 Uiso 1.0 4 calc R
H36 H 0.1832 -0.2388 0.5561 0.0360 Uiso 1.0 4 calc R
H37 H 0.3374 -0.1732 0.5357 0.0331 Uiso 1.0 4 calc R
H38 H 0.3564 -0.0520 0.5543 0.0270 Uiso 1.0 4 calc R
H40 H 0.0616 0.1396 0.6418 0.0278 Uiso 1.0 4 calc R
H41 H -0.1039 0.1982 0.6133 0.0331 Uiso 1.0 4 calc R
H42 H -0.1712 0.1809 0.5420 0.0376 Uiso 1.0 4 calc R
H43 H -0.0762 0.1036 0.4981 0.0381 Uiso 1.0 4 calc R
H44 H 0.0895 0.0446 0.5260 0.0298 Uiso 1.0 4 calc R
H46 H 0.6401 -0.0155 0.8188 0.0210 Uiso 1.0 4 calc R
H48 H 0.7764 -0.0752 0.7084 0.0239 Uiso 1.0 4 calc R
H50 H 0.9597 0.0440 0.7984 0.0232 Uiso 1.0 4 calc R
H54 H 0.9711 -0.0490 0.8627 0.0250 Uiso 1.0 4 calc R
H56 H 1.1829 -0.0077 0.9693 0.0346 Uiso 1.0 4 calc R
H58 H 0.9189 0.1251 0.9356 0.0265 Uiso 1.0 4 calc R
H62 H 1.0197 0.1420 0.8514 0.0244 Uiso 1.0 4 calc R
H64 H 0.9208 0.3283 0.7922 0.0289 Uiso 1.0 4 calc R
H66 H 0.6859 0.1866 0.8282 0.0225 Uiso 1.0 4 calc R
H70 H 0.6827 0.1720 0.9004 0.0212 Uiso 1.0 4 calc R
H72 H 0.4516 0.0481 0.9553 0.0237 Uiso 1.0 4 calc R
H74 H 0.7002 -0.0431 0.8915 0.0221 Uiso 1.0 4 calc R

loop_
_atom_site_aniso_label
_atom_site_aniso_U_11
_atom_site_aniso_U_22
_atom_site_aniso_U_33
_atom_site_aniso_U_12
_atom_site_aniso_U_13
_atom_site_aniso_U_23
Ru1 0.01693(9) 0.01525(11) 0.01524(12) 0.00045(7) 0.00375(7) 0.00169(8)
P1 0.0165(3) 0.0150(4) 0.0147(4) -0.0006(3) 0.0024(3) 0.0012(3)
P2 0.0161(3) 0.0160(4) 0.0161(4) -0.0007(3) 0.0019(3) 0.0008(3)
F1 0.0398(9) 0.0567(14) 0.0286(11) -0.0289(9) 0.0081(8) -0.0053(10)
F2 0.0307(8) 0.0408(12) 0.0408(12) -0.0056(8) -0.0136(8) 0.0058(10)
F3 0.0349(9) 0.0304(11) 0.0675(15) -0.0066(8) 0.0030(9) -0.0231(11)
F4 0.0405(10) 0.109(2) 0.0312(12) -0.0149(11) 0.0187(9) -0.0257(13)
F5 0.0230(8) 0.0662(15) 0.0515(14) 0.0090(8) 0.0126(8) -0.0024(11)
F6 0.0696(14) 0.0349(13) 0.096(2) 0.0013(10) 0.0641(14) 0.0093(13)
F7 0.0414(11) 0.0314(13) 0.145(3) 0.0162(9) -0.0218(13) -0.0272(15)
F8 0.0429(11) 0.0584(15) 0.0787(18) 0.0263(10) 0.0035(11) 0.0295(14)
F9 0.0480(11) 0.0452(13) 0.0761(17) 0.0199(10) 0.0290(11) 0.0070(12)
F10 0.0553(12) 0.0713(16) 0.0321(12) -0.0035(11) -0.0172(9) 0.0009(12)
F11 0.0615(12) 0.0688(16) 0.0425(14) -0.0403(12) 0.0052(10) -0.0094(12)
F12 0.0436(10) 0.0656(15) 0.0400(13) -0.0003(10) -0.0010(9) -0.0242(12)
F13 0.0388(12) 0.078(2) 0.167(4) 0.0055(12) 0.0495(15) -0.001(2)
F14 0.0225(19) 0.116(6) 0.087(5) -0.026(3) -0.009(2) 0.024(4)
F15 0.047(4) 0.150(9) 0.043(5) -0.068(6) 0.003(3) -0.027(5)
F16 0.021(4) 0.022(5) 0.155(15) -0.010(3) -0.008(7) 0.040(8)
F17 0.0442(17) 0.065(3) 0.110(4) -0.0044(16) 0.041(2) 0.035(3)
F18 0.0370(10) 0.0340(12) 0.0943(19) -0.0000(8) 0.0003(10) 0.0376(12)
F19 0.0655(13) 0.0656(16) 0.0435(14) 0.0460(12) -0.0095(10) -0.0188(12)
F20 0.0281(8) 0.0269(10) 0.0556(13) -0.0005(7) -0.0145(8) 0.0032(9)
F21 0.0681(12) 0.0250(10) 0.0311(11) -0.0052(9) 0.0189(9) -0.0123(9)
F22 0.0483(10) 0.0265(10) 0.0440(12) 0.0157(8) 0.0174(9) 0.0076(9)
F23 0.0396(10) 0.0345(12) 0.0858(18) 0.0037(8) 0.0391(10) -0.0062(12)
F24 0.0352(9) 0.0317(11) 0.0427(12) -0.0105(7) 0.0175(8) 0.0026(9)
F25 0.0683(13) 0.0346(12) 0.0426(13) -0.0276(10) 0.0185(10) -0.0170(10)
F26 0.0390(10) 0.0307(11) 0.0784(17) -0.0014(8) -0.0009(10) 0.0296(11)
C1 0.0179(10) 0.0176(14) 0.0168(14) 0.0005(9) 0.0023(9) 0.0050(11)
C2 0.0175(10) 0.0140(13) 0.0211(14) 0.0000(9) 0.0027(10) 0.0046(11)
C3 0.0170(10) 0.0175(14) 0.0188(14) 0.0003(9) 0.0030(9) -0.0011(11)
C4 0.0180(10) 0.0180(14) 0.0189(14) 0.0004(9) 0.0015(9) -0.0000(11)
C5 0.0166(10) 0.0160(13) 0.0198(14) -0.0020(9) 0.0029(9) 0.0003(11)
C6 0.0228(11) 0.0223(15) 0.0225(15) -0.0008(10) 0.0021(10) 0.0028(12)
C7 0.0294(13) 0.0225(16) 0.0322(18) -0.0083(11) 0.0023(12) 0.0008(13)
C8 0.0232(12) 0.0295(17) 0.0318(18) -0.0083(11) 0.0005(11) -0.0038(14)
C9 0.0235(12) 0.0296(17) 0.0279(17) 0.0015(11) -0.0021(11) -0.0027(14)
C10 0.0234(11) 0.0209(15) 0.0244(16) 0.0021(10) 0.0012(10) 0.0014(12)
C11 0.0187(11) 0.0190(14) 0.0270(16) -0.0005(10) 0.0010(10) 0.0005(12)
C12 0.0240(12) 0.0178(15) 0.0391(19) 0.0036(10) -0.0004(12) -0.0031(13)
C13 0.0204(11) 0.0262(16) 0.0355(18) 0.0052(11) 0.0029(11) -0.0068(14)
C14 0.0197(11) 0.0283(16) 0.0287(17) -0.0016(10) 0.0043(11) -0.0006(13)
C15 0.0201(11) 0.0166(14) 0.0275(16) -0.0002(10) 0.0052(10) 0.0021(12)
C16 0.0268(12) 0.0282(16) 0.0218(15) -0.0040(11) 0.0133(11) 0.0037(13)
C17 0.0357(13) 0.0192(15) 0.0237(16) -0.0010(11) 0.0151(12) 0.0057(12)
C18 0.0320(13) 0.0286(16) 0.0170(15) 0.0060(12) 0.0062(11) 0.0067(13)
C19 0.0304(13) 0.0281(16) 0.0154(15) 0.0011(11) 0.0025(11) -0.0000(12)
C20 0.0286(12) 0.0257(16) 0.0192(15) 0.0050(11) 0.0107(11) 0.0030(12)
C21 0.0186(10) 0.0165(13) 0.0190(14) -0.0008(9) 0.0020(9) 0.0012(11)
C22 0.0220(11) 0.0220(15) 0.0210(15) -0.0014(10) 0.0026(10) -0.0031(12)
C23 0.0244(12) 0.0242(16) 0.0270(17) 0.0048(11) 0.0034(11) -0.0050(13)
C24 0.0237(11) 0.0195(15) 0.0309(17) 0.0037(10) 0.0015(11) 0.0053(13)
C25 0.0211(11) 0.0201(14) 0.0207(15) 0.0010(10) 0.0040(10) 0.0029(12)
C26 0.0173(10) 0.0186(14) 0.0183(14) 0.0014(9) 0.0021(9) 0.0016(11)
C27 0.0299(13) 0.0239(16) 0.0235(16) -0.0049(11) 0.0013(11) 0.0020(13)
C28 0.0443(16) 0.042(2) 0.0209(17) -0.0068(14) 0.0010(13) 0.0141(15)
C29 0.0373(15) 0.051(3) 0.0174(16) -0.0051(14) -0.0015(12) 0.0057(15)
C30 0.0247(12) 0.0381(18) 0.0231(16) -0.0056(12) -0.0012(11) -0.0058(14)
C31 0.0205(11) 0.0264(15) 0.0190(15) -0.0012(10) 0.0021(10) -0.0019(12)
C32 0.0178(10) 0.0183(14) 0.0163(14) -0.0015(9) 0.0022(9) 0.0018(11)
C33 0.0228(11) 0.0163(14) 0.0166(14) 0.0001(10) -0.0015(10) 0.0001(11)
C34 0.0279(12) 0.0213(15) 0.0211(15) -0.0039(11) 0.0040(11) -0.0001(12)
C35 0.0373(14) 0.0234(16) 0.0243(16) -0.0086(12) -0.0024(12) 0.0046(13)
C36 0.0452(15) 0.0143(15) 0.0288(18) 0.0015(12) -0.0071(13) 0.0013(13)
C37 0.0312(13) 0.0243(16) 0.0264(17) 0.0078(11) -0.0033(12) -0.0052(13)
C38 0.0218(11) 0.0224(15) 0.0228(15) 0.0027(10) -0.0008(10) 0.0002(12)
C39 0.0181(10) 0.0190(14) 0.0224(15) -0.0014(9) 0.0034(10) 0.0011(12)
C40 0.0187(11) 0.0211(15) 0.0297(17) -0.0023(10) 0.0016(10) -0.0026(13)
C41 0.0211(11) 0.0234(16) 0.0388(19) 0.0032(10) 0.0058(11) -0.0018(14)
C42 0.0231(12) 0.0318(18) 0.038(2) 0.0052(11) -0.0024(12) 0.0077(15)
C43 0.0287(13) 0.042(2) 0.0240(17) 0.0050(12) -0.0037(12) 0.0046(15)
C44 0.0242(12) 0.0302(17) 0.0202(15) 0.0023(11) 0.0021(11) -0.0007(13)
C45 0.0178(10) 0.0126(13) 0.0204(14) 0.0022(9) 0.0026(10) 0.0016(11)
C46 0.0181(10) 0.0156(13) 0.0190(14) -0.0003(9) 0.0028(9) 0.0014(11)
C47 0.0215(11) 0.0140(13) 0.0204(15) -0.0005(9) -0.0000(10) 0.0015(11)
C48 0.0253(11) 0.0166(14) 0.0182(14) 0.0025(10) 0.0042(10) -0.0035(11)
C49 0.0212(11) 0.0207(14) 0.0216(15) 0.0027(10) 0.0071(10) 0.0002(12)
C50 0.0182(10) 0.0160(13) 0.0244(15) 0.0002(9) 0.0054(10) 0.0009(11)
C51 0.0248(12) 0.0247(16) 0.0248(16) -0.0017(11) 0.0018(11) -0.0018(13)
C52 0.0282(13) 0.0313(17) 0.0304(17) 0.0007(12) 0.0118(12) -0.0050(14)
C53 0.0164(10) 0.0188(14) 0.0194(14) -0.0009(9) 0.0043(9) 0.0032(11)
C54 0.0188(11) 0.0169(14) 0.0272(16) 0.0006(9) 0.0042(10) 0.0007(12)
C55 0.0189(11) 0.0232(16) 0.0373(18) 0.0025(10) 0.0037(11) 0.0074(13)
C56 0.0174(11) 0.0343(18) 0.0339(18) -0.0006(11) -0.0030(11) 0.0057(14)
C57 0.0212(11) 0.0336(17) 0.0244(16) -0.0049(11) 0.0007(11) 0.0030(13)
C58 0.0201(11) 0.0228(15) 0.0236(16) -0.0005(10) 0.0032(10) -0.0004(12)
C59 0.0225(13) 0.0282(18) 0.061(3) 0.0074(12) -0.0010(13) 0.0068(17)
C60 0.0292(13) 0.048(3) 0.0273(18) -0.0078(13) -0.0016(12) -0.0020(16)
C61 0.0172(10) 0.0140(13) 0.0206(14) 0.0004(9) 0.0031(9) -0.0040(11)
C62 0.0170(10) 0.0150(14) 0.0294(16) 0.0002(9) 0.0043(10) -0.0011(12)
C63 0.0196(11) 0.0206(15) 0.0364(18) -0.0042(10) 0.0088(11) -0.0034(13)
C64 0.0276(12) 0.0159(14) 0.0297(17) -0.0027(10) 0.0077(11) 0.0014(12)
C65 0.0225(11) 0.0145(13) 0.0228(15) 0.0002(10) 0.0006(10) -0.0017(11)
C66 0.0189(10) 0.0182(14) 0.0194(14) -0.0011(9) 0.0035(10) -0.0027(11)
C67 0.0272(14) 0.0270(18) 0.080(3) -0.0026(13) 0.0175(16) 0.0114(19)
C68 0.0275(12) 0.0211(15) 0.0305(17) -0.0019(11) -0.0001(11) 0.0007(13)
C69 0.0156(10) 0.0186(14) 0.0162(14) -0.0004(9) -0.0011(9) -0.0013(11)
C70 0.0187(10) 0.0143(13) 0.0202(14) -0.0018(9) 0.0019(10) 0.0003(11)
C71 0.0211(11) 0.0200(14) 0.0178(14) 0.0019(10) 0.0032(10) -0.0032(11)
C72 0.0201(11) 0.0238(15) 0.0158(14) -0.0023(10) 0.0034(10) -0.0007(11)
C73 0.0210(11) 0.0160(14) 0.0155(14) -0.0025(9) -0.0004(10) 0.0016(11)
C74 0.0191(10) 0.0156(13) 0.0207(14) 0.0010(9) 0.0017(10) 0.0003(11)
C75 0.0311(13) 0.0213(16) 0.0361(19) 0.0000(11) 0.0167(12) -0.0002(14)
C76 0.0260(12) 0.0228(15) 0.0268(16) -0.0040(11) 0.0070(11) 0.0027(13)
B1 0.0157(11) 0.0148(15) 0.0210(16) 0.0004(10) 0.0026(10) -0.0011(12)

loop_
_atom_type_symbol
_atom_type_description
_atom_type_scat_dispersion_real
_atom_type_scat_dispersion_imag
_atom_type_scat_source
C C 0.0033 0.0016
;
International Tables for Crystallography
(1992, Vol. C, Tables 4.2.6.8 and 6.1.1.4)
;
H H 0.0000 0.0000
;
International Tables for Crystallography
(1992, Vol. C, Table 6.1.1.4)
;
B B 0.0013 0.0007
;
International Tables for Crystallography
(1992, Vol. C, Tables 4.2.6.8 and 6.1.1.4)
;
F F 0.0171 0.0103
;
International Tables for Crystallography
(1992, Vol. C, Tables 4.2.6.8 and 6.1.1.4)
;
P P 0.1023 0.0942
;
International Tables for Crystallography
(1992, Vol. C, Tables 4.2.6.8 and 6.1.1.4)
;
Ru Ru -1.2594 0.8363
;
International Tables for Crystallography
(1992, Vol. C, Tables 4.2.6.8 and 6.1.1.4)
;

loop_
_geom_angle_atom_site_label_1
_geom_angle_atom_site_label_2
_geom_angle_atom_site_label_3
_geom_angle
_geom_angle_publ_flag
P2 Ru1 C1 91.94(7) yes
P2 Ru1 C2 82.67(7) yes
P2 Ru1 C5 80.70(7) yes
P2 Ru1 C16 159.34(8) yes
P2 Ru1 C17 141.74(7) yes
P2 Ru1 C18 106.93(8) yes
P2 Ru1 C19 99.26(7) yes
P2 Ru1 C20 123.53(8) yes
C1 Ru1 C2 37.97(10) yes
C1 Ru1 C5 81.37(10) yes
C1 Ru1 C16 102.70(10) yes
C1 Ru1 C17 121.82(10) yes
C1 Ru1 C18 159.29(10) yes
C1 Ru1 C19 149.35(10) yes
C1 Ru1 C20 114.97(10) yes
C2 Ru1 C5 115.88(11) yes
C2 Ru1 C16 99.89(10) yes
C2 Ru1 C17 134.77(10) yes
C2 Ru1 C18 150.79(11) yes
C2 Ru1 C19 115.20(11) yes
C2 Ru1 C20 89.94(10) yes
C5 Ru1 C16 115.55(11) yes
C5 Ru1 C17 86.76(11) yes
C5 Ru1 C18 93.10(11) yes
C5 Ru1 C19 128.44(10) yes
C5 Ru1 C20 147.91(11) yes
C16 Ru1 C17 36.32(10) yes
C16 Ru1 C18 61.64(10) yes
C16 Ru1 C19 60.95(10) yes
C16 Ru1 C20 36.60(11) yes
C17 Ru1 C18 37.58(10) yes
C17 Ru1 C19 61.61(11) yes
C17 Ru1 C20 61.15(11) yes
C18 Ru1 C19 37.04(11) yes
C18 Ru1 C20 61.55(10) yes
C19 Ru1 C20 36.34(9) yes
C1 P1 C21 101.26(12) yes
C1 P1 C26 118.87(11) yes
C1 P1 C32 107.85(12) yes
C21 P1 C26 113.81(13) yes
C21 P1 C32 104.93(12) yes
C26 P1 C32 109.06(12) yes
Ru1 P2 C32 106.43(8) yes
Ru1 P2 C33 120.13(9) yes
Ru1 P2 C39 116.38(10) yes
C32 P2 C33 102.39(13) yes
C32 P2 C39 106.95(12) yes
C33 P2 C39 103.11(12) yes
F15 F14 C67 57.5(5) yes
F14 F15 F16 143.2(13) yes
F14 F15 C67 75.2(8) yes
F16 F15 C67 72.2(9) yes
F15 F16 F17 124.5(12) yes
F15 F16 C67 63.7(9) yes
F17 F16 C67 64.3(7) yes
F16 F17 C67 60.4(7) yes
Ru1 C1 P1 100.29(10) yes
Ru1 C1 C2 73.88(15) yes
Ru1 C1 C3 121.59(18) yes
P1 C1 C2 115.80(18) yes
P1 C1 C3 112.29(18) yes
C2 C1 C3 125.0(2) yes
Ru1 C2 C1 68.15(14) yes
Ru1 C2 C4 120.88(19) yes
C1 C2 C4 127.5(2) yes
C1 C3 C6 122.3(3) yes
C1 C3 C10 118.6(3) yes
C6 C3 C10 119.1(3) yes
C2 C4 C11 117.0(2) yes
C2 C4 C15 125.4(3) yes
C11 C4 C15 117.7(3) yes
Ru1 C5 C21 120.24(18) yes
Ru1 C5 C25 125.3(2) yes
C21 C5 C25 114.5(3) yes
C3 C6 C7 120.4(3) yes
C6 C7 C8 120.0(3) yes
C7 C8 C9 120.2(3) yes
C8 C9 C10 120.2(3) yes
C3 C10 C9 120.0(3) yes
C4 C11 C12 121.8(3) yes
C11 C12 C13 119.6(3) yes
C12 C13 C14 119.6(3) yes
C13 C14 C15 120.9(3) yes
C4 C15 C14 120.4(3) yes
Ru1 C16 C17 70.29(16) yes
Ru1 C16 C20 71.65(16) yes
C17 C16 C20 108.0(3) yes
Ru1 C17 C16 73.39(17) yes
Ru1 C17 C18 70.36(17) yes
C16 C17 C18 108.2(3) yes
Ru1 C18 C17 72.06(16) yes
Ru1 C18 C19 73.29(17) yes
C17 C18 C19 107.5(3) yes
Ru1 C19 C18 69.67(16) yes
Ru1 C19 C20 72.36(16) yes
C18 C19 C20 108.2(3) yes
Ru1 C20 C16 71.74(16) yes
Ru1 C20 C19 71.29(16) yes
C16 C20 C19 108.0(3) yes
P1 C21 C5 108.28(19) yes
P1 C21 C22 126.5(3) yes
C5 C21 C22 124.9(3) yes
C21 C22 C23 118.0(3) yes
C22 C23 C24 119.7(3) yes
C23 C24 C25 121.4(3) yes
C5 C25 C24 121.6(3) yes
P1 C26 C27 121.1(2) yes
P1 C26 C31 119.2(2) yes
C27 C26 C31 119.7(3) yes
C26 C27 C28 120.1(3) yes
C27 C28 C29 119.8(3) yes
C28 C29 C30 120.5(3) yes
C29 C30 C31 120.4(3) yes
C26 C31 C30 119.4(3) yes
P1 C32 P2 105.27(13) yes
P2 C33 C34 120.3(2) yes
P2 C33 C38 120.7(2) yes
C34 C33 C38 119.0(3) yes
C33 C34 C35 120.3(3) yes
C34 C35 C36 119.8(3) yes
C35 C36 C37 120.3(3) yes
C36 C37 C38 119.9(3) yes
C33 C38 C37 120.6(3) yes
P2 C39 C40 123.6(2) yes
P2 C39 C44 116.3(2) yes
C40 C39 C44 119.7(3) yes
C39 C40 C41 119.7(3) yes
C40 C41 C42 120.4(3) yes
C41 C42 C43 120.3(3) yes
C42 C43 C44 119.8(3) yes
C39 C44 C43 120.0(3) yes
C46 C45 C50 115.0(3) yes
C46 C45 B1 126.2(3) yes
C50 C45 B1 118.7(2) yes
C45 C46 C47 122.1(3) yes
C46 C47 C48 121.7(3) yes
C46 C47 C51 120.5(3) yes
C48 C47 C51 117.7(3) yes
C47 C48 C49 116.9(3) yes
C48 C49 C50 121.1(3) yes
C48 C49 C52 120.6(3) yes
C50 C49 C52 118.3(3) yes
C45 C50 C49 123.0(3) yes
F1 C51 F2 106.2(2) yes
F1 C51 F3 107.2(3) yes
F1 C51 C47 113.4(3) yes
F2 C51 F3 105.4(3) yes
F2 C51 C47 112.4(3) yes
F3 C51 C47 111.7(3) yes
F4 C52 F5 104.8(3) yes
F4 C52 F6 107.7(3) yes
F4 C52 C49 114.3(3) yes
F5 C52 F6 104.5(3) yes
F5 C52 C49 112.7(3) yes
F6 C52 C49 112.2(3) yes
C54 C53 C58 116.1(3) yes
C54 C53 B1 125.1(3) yes
C58 C53 B1 118.9(3) yes
C53 C54 C55 121.4(3) yes
C54 C55 C56 121.2(3) yes
C54 C55 C59 118.7(3) yes
C56 C55 C59 120.0(3) yes
C55 C56 C57 118.4(3) yes
C56 C57 C58 120.3(3) yes
C56 C57 C60 119.6(3) yes
C58 C57 C60 120.0(3) yes
C53 C58 C57 122.6(3) yes
F7 C59 F8 106.6(3) yes
F7 C59 F9 106.8(3) yes
F7 C59 C55 113.4(3) yes
F8 C59 F9 105.1(3) yes
F8 C59 C55 113.0(3) yes
F9 C59 C55 111.4(3) yes
F10 C60 F11 106.3(3) yes
F10 C60 F12 105.9(3) yes
F10 C60 C57 113.1(3) yes
F11 C60 F12 105.9(3) yes
F11 C60 C57 111.8(3) yes
F12 C60 C57 113.3(3) yes
C62 C61 C66 114.8(3) yes
C62 C61 B1 121.0(2) yes
C66 C61 B1 123.6(2) yes
C61 C62 C63 122.7(3) yes
C62 C63 C64 121.3(3) yes
C62 C63 C67 119.3(3) yes
C64 C63 C67 119.4(3) yes
C63 C64 C65 117.1(3) yes
C64 C65 C66 121.3(3) yes
C64 C65 C68 119.2(3) yes
C66 C65 C68 119.4(3) yes
C61 C66 C65 122.6(3) yes
F13 C67 F14 87.7(4) yes
F13 C67 F15 124.2(5) yes
F13 C67 F16 131.4(7) yes
F13 C67 F17 94.0(4) yes
F13 C67 C63 112.1(3) yes
F14 C67 F15 47.2(6) yes
F14 C67 F16 89.9(9) yes
F14 C67 F17 133.4(4) yes
F14 C67 C63 110.7(4) yes
F15 C67 F16 44.0(10) yes
F15 C67 F17 97.2(5) yes
F15 C67 C63 113.7(5) yes
F16 C67 F17 55.2(10) yes
F16 C67 C63 114.1(5) yes
F17 C67 C63 111.6(3) yes
F18 C68 F19 105.7(3) yes
F18 C68 F20 106.1(3) yes
F18 C68 C65 113.2(3) yes
F19 C68 F20 106.6(3) yes
F19 C68 C65 111.9(3) yes
F20 C68 C65 112.7(3) yes
C70 C69 C74 115.3(3) yes
C70 C69 B1 124.3(3) yes
C74 C69 B1 120.3(3) yes
C69 C70 C71 122.4(3) yes
C70 C71 C72 121.0(3) yes
C70 C71 C75 118.8(3) yes
C72 C71 C75 120.2(3) yes
C71 C72 C73 117.7(3) yes
C72 C73 C74 120.8(3) yes
C72 C73 C76 120.6(3) yes
C74 C73 C76 118.6(3) yes
C69 C74 C73 122.8(3) yes
F21 C75 F22 105.6(3) yes
F21 C75 F23 106.3(3) yes
F21 C75 C71 112.0(3) yes
F22 C75 F23 106.9(3) yes
F22 C75 C71 112.3(3) yes
F23 C75 C71 113.3(3) yes
F24 C76 F25 106.8(3) yes
F24 C76 F26 105.7(3) yes
F24 C76 C73 113.3(3) yes
F25 C76 F26 105.7(3) yes
F25 C76 C73 112.9(3) yes
F26 C76 C73 111.9(2) yes
C45 B1 C53 112.1(2) yes
C45 B1 C61 104.1(3) yes
C45 B1 C69 112.21(19) yes
C53 B1 C61 108.09(19) yes
C53 B1 C69 106.1(3) yes
C61 B1 C69 114.4(2) yes
Ru1 C2 H1 109.8(16) no
C1 C2 H1 117.2(18) no
C4 C2 H1 107.6(17) no
C3 C6 H9 119.800 no
C7 C6 H9 119.801 no
C6 C7 H8 120.023 no
C8 C7 H8 120.014 no
C7 C8 H7 119.916 no
C9 C8 H7 119.899 no
C8 C9 H6 119.887 no
C10 C9 H6 119.894 no
C3 C10 H5 119.984 no
C9 C10 H5 119.982 no
C4 C11 H11 119.122 no
C12 C11 H11 119.113 no
C11 C12 H12 120.183 no
C13 C12 H12 120.173 no
C12 C13 H13 120.212 no
C14 C13 H13 120.204 no
C13 C14 H14 119.540 no
C15 C14 H14 119.527 no
C4 C15 H15 119.814 no
C14 C15 H15 119.804 no
Ru1 C16 H16 123.700 no
C17 C16 H16 125.985 no
C20 C16 H16 125.969 no
Ru1 C17 H17 122.023 no
C16 C17 H17 125.898 no
C18 C17 H17 125.896 no
Ru1 C18 H18 120.255 no
C17 C18 H18 126.248 no
C19 C18 H18 126.238 no
Ru1 C19 H19 123.669 no
C18 C19 H19 125.916 no
C20 C19 H19 125.924 no
Ru1 C20 H20 122.660 no
C16 C20 H20 125.989 no
C19 C20 H20 125.974 no
C21 C22 H22 120.974 no
C23 C22 H22 120.976 no
C22 C23 H23 120.161 no
C24 C23 H23 120.177 no
C23 C24 H24 119.306 no
C25 C24 H24 119.303 no
C5 C25 H25 119.211 no
C24 C25 H25 119.221 no
C26 C27 H27 119.960 no
C28 C27 H27 119.943 no
C27 C28 H28 120.070 no
C29 C28 H28 120.080 no
C28 C29 H29 119.762 no
C30 C29 H29 119.773 no
C29 C30 H30 119.777 no
C31 C30 H30 119.801 no
C26 C31 H31 120.289 no
C30 C31 H31 120.264 no
P1 C32 H32A 110.686 no
P1 C32 H32B 110.692 no
P2 C32 H32A 110.686 no
P2 C32 H32B 110.689 no
H32A C32 H32B 108.804 no
C33 C34 H34 119.835 no
C35 C34 H34 119.840 no
C34 C35 H35 120.110 no
C36 C35 H35 120.115 no
C35 C36 H36 119.827 no
C37 C36 H36 119.839 no
C36 C37 H37 120.033 no
C38 C37 H37 120.030 no
C33 C38 H38 119.706 no
C37 C38 H38 119.707 no
C39 C40 H40 120.142 no
C41 C40 H40 120.124 no
C40 C41 H41 119.821 no
C42 C41 H41 119.785 no
C41 C42 H42 119.830 no
C43 C42 H42 119.866 no
C42 C43 H43 120.082 no
C44 C43 H43 120.096 no
C39 C44 H44 119.985 no
C43 C44 H44 119.988 no
C45 C46 H46 118.944 no
C47 C46 H46 118.940 no
C47 C48 H48 121.539 no
C49 C48 H48 121.544 no
C45 C50 H50 118.494 no
C49 C50 H50 118.494 no
C53 C54 H54 119.289 no
C55 C54 H54 119.289 no
C55 C56 H56 120.808 no
C57 C56 H56 120.827 no
C53 C58 H58 118.693 no
C57 C58 H58 118.671 no
C61 C62 H62 118.644 no
C63 C62 H62 118.643 no
C63 C64 H64 121.444 no
C65 C64 H64 121.449 no
C61 C66 H66 118.690 no
C65 C66 H66 118.688 no
C69 C70 H70 118.817 no
C71 C70 H70 118.832 no
C71 C72 H72 121.159 no
C73 C72 H72 121.155 no
C69 C74 H74 118.622 no
C73 C74 H74 118.601 no

loop_
_geom_bond_atom_site_label_1
_geom_bond_atom_site_label_2
_geom_bond_distance
_geom_bond_publ_flag
Ru1 P2 2.2596(8) yes
Ru1 C1 2.150(3) yes
Ru1 C2 2.225(3) yes
Ru1 C5 2.128(3) yes
Ru1 C16 2.267(3) yes
Ru1 C17 2.228(3) yes
Ru1 C18 2.205(3) yes
Ru1 C19 2.252(3) yes
Ru1 C20 2.266(3) yes
P1 C1 1.801(3) yes
P1 C21 1.760(3) yes
P1 C26 1.785(3) yes
P1 C32 1.812(3) yes
P2 C32 1.852(3) yes
P2 C33 1.820(3) yes
P2 C39 1.817(3) yes
F1 C51 1.327(4) yes
F2 C51 1.341(4) yes
F3 C51 1.337(4) yes
F4 C52 1.317(4) yes
F5 C52 1.334(4) yes
F6 C52 1.335(4) yes
F7 C59 1.329(4) yes
F8 C59 1.331(5) yes
F9 C59 1.339(4) yes
F10 C60 1.334(4) yes
F11 C60 1.343(4) yes
F12 C60 1.339(4) yes
F13 C67 1.315(5) yes
F14 F15 1.077(13) yes
F14 C67 1.419(7) yes
F15 F16 0.96(2) yes
F15 C67 1.238(10) yes
F16 F17 1.24(2) yes
F16 C67 1.315(11) yes
F17 C67 1.362(7) yes
F18 C68 1.332(4) yes
F19 C68 1.336(4) yes
F20 C68 1.325(3) yes
F21 C75 1.339(4) yes
F22 C75 1.346(4) yes
F23 C75 1.337(4) yes
F24 C76 1.336(4) yes
F25 C76 1.330(4) yes
F26 C76 1.339(4) yes
C1 C2 1.425(4) yes
C1 C3 1.506(4) yes
C2 C4 1.497(4) yes
C3 C6 1.385(4) yes
C3 C10 1.396(4) yes
C4 C11 1.391(4) yes
C4 C15 1.403(4) yes
C5 C21 1.407(4) yes
C5 C25 1.410(4) yes
C6 C7 1.391(4) yes
C7 C8 1.377(4) yes
C8 C9 1.378(5) yes
C9 C10 1.386(4) yes
C11 C12 1.389(4) yes
C12 C13 1.388(4) yes
C13 C14 1.374(5) yes
C14 C15 1.392(4) yes
C16 C17 1.401(4) yes
C16 C20 1.424(5) yes
C17 C18 1.428(4) yes
C18 C19 1.417(5) yes
C19 C20 1.409(4) yes
C21 C22 1.400(4) yes
C22 C23 1.378(4) yes
C23 C24 1.387(5) yes
C24 C25 1.392(4) yes
C26 C27 1.392(4) yes
C26 C31 1.393(4) yes
C27 C28 1.376(5) yes
C28 C29 1.378(5) yes
C29 C30 1.375(5) yes
C30 C31 1.378(5) yes
C33 C34 1.397(4) yes
C33 C38 1.388(4) yes
C34 C35 1.381(4) yes
C35 C36 1.391(5) yes
C36 C37 1.374(4) yes
C37 C38 1.385(4) yes
C39 C40 1.388(4) yes
C39 C44 1.389(4) yes
C40 C41 1.393(4) yes
C41 C42 1.369(5) yes
C42 C43 1.385(5) yes
C43 C44 1.390(4) yes
C45 C46 1.396(4) yes
C45 C50 1.406(4) yes
C45 B1 1.641(4) yes
C46 C47 1.390(4) yes
C47 C48 1.394(4) yes
C47 C51 1.494(4) yes
C48 C49 1.384(4) yes
C49 C50 1.384(4) yes
C49 C52 1.489(4) yes
C53 C54 1.398(4) yes
C53 C58 1.393(4) yes
C53 B1 1.637(4) yes
C54 C55 1.395(4) yes
C55 C56 1.376(5) yes
C55 C59 1.497(5) yes
C56 C57 1.385(5) yes
C57 C58 1.385(4) yes
C57 C60 1.488(5) yes
C61 C62 1.402(4) yes
C61 C66 1.401(4) yes
C61 B1 1.634(4) yes
C62 C63 1.382(4) yes
C63 C64 1.386(4) yes
C63 C67 1.496(4) yes
C64 C65 1.388(4) yes
C65 C66 1.383(4) yes
C65 C68 1.491(4) yes
C69 C70 1.394(4) yes
C69 C74 1.392(4) yes
C69 B1 1.636(4) yes
C70 C71 1.395(4) yes
C71 C72 1.382(4) yes
C71 C75 1.493(4) yes
C72 C73 1.383(4) yes
C73 C74 1.391(4) yes
C73 C76 1.490(4) yes
C2 H1 0.95(3) no
C6 H9 0.950 no
C7 H8 0.950 no
C8 H7 0.950 no
C9 H6 0.950 no
C10 H5 0.950 no
C11 H11 0.950 no
C12 H12 0.950 no
C13 H13 0.950 no
C14 H14 0.950 no
C15 H15 0.950 no
C16 H16 0.950 no
C17 H17 0.950 no
C18 H18 0.950 no
C19 H19 0.950 no
C20 H20 0.950 no
C22 H22 0.950 no
C23 H23 0.950 no
C24 H24 0.950 no
C25 H25 0.950 no
C27 H27 0.950 no
C28 H28 0.950 no
C29 H29 0.950 no
C30 H30 0.950 no
C31 H31 0.950 no
C32 H32A 0.990 no
C32 H32B 0.990 no
C34 H34 0.950 no
C35 H35 0.950 no
C36 H36 0.950 no
C37 H37 0.950 no
C38 H38 0.950 no
C40 H40 0.950 no
C41 H41 0.950 no
C42 H42 0.950 no
C43 H43 0.950 no
C44 H44 0.950 no
C46 H46 0.950 no
C48 H48 0.950 no
C50 H50 0.950 no
C54 H54 0.950 no
C56 H56 0.950 no
C58 H58 0.950 no
C62 H62 0.950 no
C64 H64 0.950 no
C66 H66 0.950 no
C70 H70 0.950 no
C72 H72 0.950 no
C74 H74 0.950 no

loop_
_geom_torsion_atom_site_label_1
_geom_torsion_atom_site_label_2
_geom_torsion_atom_site_label_3
_geom_torsion_atom_site_label_4
_geom_torsion
_geom_torsion_publ_flag
P2 Ru1 C1 P1 -38.60(10) no
P2 Ru1 C1 C2 75.47(9) no
P2 Ru1 C1 C3 -162.94(15) no
C1 Ru1 P2 C32 14.12(8) no
C1 Ru1 P2 C33 -101.34(8) no
C1 Ru1 P2 C39 133.16(8) no
P2 Ru1 C2 C1 -102.72(9) no
P2 Ru1 C2 C4 135.65(16) no
C2 Ru1 P2 C32 51.02(8) no
C2 Ru1 P2 C33 -64.44(8) no
C2 Ru1 P2 C39 170.07(8) no
P2 Ru1 C5 C21 69.83(14) no
P2 Ru1 C5 C25 -109.16(16) no
C5 Ru1 P2 C32 -66.82(8) no
C5 Ru1 P2 C33 177.73(8) no
C5 Ru1 P2 C39 52.23(8) no
P2 Ru1 C16 C17 98.6(3) no
P2 Ru1 C16 C20 -19.1(3) no
C16 Ru1 P2 C32 149.6(2) no
C16 Ru1 P2 C33 34.2(2) no
C16 Ru1 P2 C39 -91.3(2) no
P2 Ru1 C17 C16 -145.71(7) no
P2 Ru1 C17 C18 -28.80(19) no
C17 Ru1 P2 C32 -139.36(13) no
C17 Ru1 P2 C33 105.18(13) no
C17 Ru1 P2 C39 -20.31(14) no
P2 Ru1 C18 C17 161.83(8) no
P2 Ru1 C18 C19 -82.86(10) no
C18 Ru1 P2 C32 -157.24(9) no
C18 Ru1 P2 C33 87.30(9) no
C18 Ru1 P2 C39 -38.20(9) no
P2 Ru1 C19 C18 105.90(9) no
P2 Ru1 C19 C20 -136.29(10) no
C19 Ru1 P2 C32 165.48(8) no
C19 Ru1 P2 C33 50.02(8) no
C19 Ru1 P2 C39 -75.47(8) no
P2 Ru1 C20 C16 172.02(5) no
P2 Ru1 C20 C19 54.90(14) no
C20 Ru1 P2 C32 136.06(9) no
C20 Ru1 P2 C33 20.60(10) no
C20 Ru1 P2 C39 -104.89(9) no
C1 Ru1 C2 C1 -0.00(10) no
C1 Ru1 C2 C4 -121.6(3) no
C2 Ru1 C1 P1 -114.07(18) no
C2 Ru1 C1 C2 0.00(11) no
C2 Ru1 C1 C3 121.6(3) no
C1 Ru1 C5 C21 -23.59(15) no
C1 Ru1 C5 C25 157.43(18) no
C5 Ru1 C1 P1 41.69(12) no
C5 Ru1 C1 C2 155.76(11) no
C5 Ru1 C1 C3 -82.65(17) no
C1 Ru1 C16 C17 -127.29(11) no
C1 Ru1 C16 C20 114.97(11) no
C16 Ru1 C1 P1 156.08(12) no
C16 Ru1 C1 C2 -89.84(12) no
C16 Ru1 C1 C3 31.74(18) no
C1 Ru1 C17 C16 65.98(15) no
C1 Ru1 C17 C18 -177.11(10) no
C17 Ru1 C1 P1 122.41(12) no
C17 Ru1 C1 C2 -123.52(12) no
C17 Ru1 C1 C3 -1.9(2) no
C1 Ru1 C18 C17 7.0(4) no
C1 Ru1 C18 C19 122.3(3) no
C18 Ru1 C1 P1 117.4(3) no
C18 Ru1 C1 C2 -128.5(3) no
C18 Ru1 C1 C3 -6.9(4) no
C1 Ru1 C19 C18 -144.08(15) no
C1 Ru1 C19 C20 -26.3(3) no
C19 Ru1 C1 P1 -150.50(16) no
C19 Ru1 C1 C2 -36.4(3) no
C19 Ru1 C1 C3 85.2(3) no
C1 Ru1 C20 C16 -77.29(13) no
C1 Ru1 C20 C19 165.59(11) no
C20 Ru1 C1 P1 -167.31(11) no
C20 Ru1 C1 C2 -53.24(13) no
C20 Ru1 C1 C3 68.34(19) no
C2 Ru1 C5 C21 -7.28(19) no
C2 Ru1 C5 C25 173.73(15) no
C5 Ru1 C2 C1 -26.81(13) no
C5 Ru1 C2 C4 -148.44(15) no
C2 Ru1 C16 C17 -165.94(11) no
C2 Ru1 C16 C20 76.32(12) no
C16 Ru1 C2 C1 98.02(11) no
C16 Ru1 C2 C4 -23.61(18) no
C2 Ru1 C17 C16 19.7(2) no
C2 Ru1 C17 C18 136.62(12) no
C17 Ru1 C2 C1 86.32(16) no
C17 Ru1 C2 C4 -35.3(3) no
C2 Ru1 C18 C17 -92.4(2) no
C2 Ru1 C18 C19 22.9(3) no
C18 Ru1 C2 C1 145.46(17) no
C18 Ru1 C2 C4 23.8(3) no
C2 Ru1 C19 C18 -167.90(9) no
C2 Ru1 C19 C20 -50.08(15) no
C19 Ru1 C2 C1 160.46(10) no
C19 Ru1 C2 C4 38.83(19) no
C2 Ru1 C20 C16 -106.82(11) no
C2 Ru1 C20 C19 136.06(12) no
C20 Ru1 C2 C1 133.42(11) no
C20 Ru1 C2 C4 11.80(17) no
C5 Ru1 C16 C17 -40.88(14) no
C5 Ru1 C16 C20 -158.62(10) no
C16 Ru1 C5 C21 -123.61(15) no
C16 Ru1 C5 C25 57.41(19) no
C5 Ru1 C17 C16 143.74(12) no
C5 Ru1 C17 C18 -99.34(12) no
C17 Ru1 C5 C21 -146.45(16) no
C17 Ru1 C5 C25 34.56(17) no
C5 Ru1 C18 C17 80.61(12) no
C5 Ru1 C18 C19 -164.08(11) no
C18 Ru1 C5 C21 176.49(16) no
C18 Ru1 C5 C25 -2.50(18) no
C5 Ru1 C19 C18 20.46(16) no
C5 Ru1 C19 C20 138.28(11) no
C19 Ru1 C5 C21 164.31(13) no
C19 Ru1 C5 C25 -14.7(3) no
C5 Ru1 C20 C16 38.2(2) no
C5 Ru1 C20 C19 -78.9(2) no
C20 Ru1 C5 C21 -147.76(15) no
C20 Ru1 C5 C25 33.3(3) no
C16 Ru1 C17 C16 -0.00(12) no
C16 Ru1 C17 C18 116.9(2) no
C17 Ru1 C16 C17 -0.00(12) no
C17 Ru1 C16 C20 -117.7(2) no
C16 Ru1 C18 C17 -36.88(11) no
C16 Ru1 C18 C19 78.43(13) no
C18 Ru1 C16 C17 38.17(11) no
C18 Ru1 C16 C20 -79.57(13) no
C16 Ru1 C19 C18 -80.44(13) no
C16 Ru1 C19 C20 37.38(11) no
C19 Ru1 C16 C17 80.63(13) no
C19 Ru1 C16 C20 -37.11(11) no
C16 Ru1 C20 C16 -0.00(11) no
C16 Ru1 C20 C19 -117.1(2) no
C20 Ru1 C16 C17 117.74(19) no
C20 Ru1 C16 C20 -0.00(11) no
C17 Ru1 C18 C17 0.00(12) no
C17 Ru1 C18 C19 115.3(2) no
C18 Ru1 C17 C16 -116.9(2) no
C18 Ru1 C17 C18 0.00(13) no
C17 Ru1 C19 C18 -38.81(11) no
C17 Ru1 C19 C20 79.00(13) no
C19 Ru1 C17 C16 -78.67(13) no
C19 Ru1 C17 C18 38.25(11) no
C17 Ru1 C20 C16 36.76(11) no
C17 Ru1 C20 C19 -80.37(13) no
C20 Ru1 C17 C16 -37.05(11) no
C20 Ru1 C17 C18 79.87(13) no
C18 Ru1 C19 C18 0.00(12) no
C18 Ru1 C19 C20 117.8(2) no
C19 Ru1 C18 C17 -115.31(19) no
C19 Ru1 C18 C19 0.00(11) no
C18 Ru1 C20 C16 79.82(13) no
C18 Ru1 C20 C19 -37.30(11) no
C20 Ru1 C18 C17 -78.71(13) no
C20 Ru1 C18 C19 36.59(11) no
C19 Ru1 C20 C16 117.1(2) no
C19 Ru1 C20 C19 0.00(13) no
C20 Ru1 C19 C18 -117.8(2) no
C20 Ru1 C19 C20 0.00(13) no
C1 P1 C21 C5 39.42(16) no
C1 P1 C21 C22 -147.59(18) no
C21 P1 C1 Ru1 -53.67(13) no
C21 P1 C1 C2 -130.62(16) no
C21 P1 C1 C3 76.86(17) no
C1 P1 C26 C27 -106.32(18) no
C1 P1 C26 C31 75.1(2) no
C26 P1 C1 Ru1 -179.09(11) no
C26 P1 C1 C2 103.95(17) no
C26 P1 C1 C3 -48.6(2) no
C1 P1 C32 P2 -46.65(15) no
C32 P1 C1 Ru1 56.21(14) no
C32 P1 C1 C2 -20.74(19) no
C32 P1 C1 C3 -173.26(14) no
C21 P1 C26 C27 134.55(16) no
C21 P1 C26 C31 -44.07(19) no
C26 P1 C21 C5 168.16(12) no
C26 P1 C21 C22 -18.9(3) no
C21 P1 C32 P2 60.69(15) no
C32 P1 C21 C5 -72.70(16) no
C32 P1 C21 C22 100.29(19) no
C26 P1 C32 P2 -177.03(11) no
C32 P1 C26 C27 17.8(2) no
C32 P1 C26 C31 -160.83(15) no
Ru1 P2 C32 P1 15.20(13) no
Ru1 P2 C33 C34 177.60(13) no
Ru1 P2 C33 C38 -0.5(3) no
Ru1 P2 C39 C40 -92.0(2) no
Ru1 P2 C39 C44 81.23(19) no
C32 P2 C33 C34 60.06(19) no
C32 P2 C33 C38 -118.04(19) no
C33 P2 C32 P1 142.11(12) no
C32 P2 C39 C40 26.8(3) no
C32 P2 C39 C44 -160.01(17) no
C39 P2 C32 P1 -109.84(13) no
C33 P2 C39 C40 134.3(2) no
C33 P2 C39 C44 -52.5(2) no
C39 P2 C33 C34 -50.9(2) no
C39 P2 C33 C38 131.00(19) no
F15 F14 C67 F13 143.5(5) no
F15 F14 C67 F15 -0.0(4) no
F15 F14 C67 F16 12.1(5) no
F15 F14 C67 F17 50.2(7) no
F15 F14 C67 C63 -103.7(6) no
C67 F14 F15 F16 -28.6(11) no
C67 F14 F15 C67 0.00(17) no
F14 F15 F16 F17 7(2) no
F14 F15 F16 C67 29.0(14) no
F14 F15 C67 F13 -45.9(7) no
F14 F15 C67 F14 0.0(3) no
F14 F15 C67 F16 -162.5(7) no
F14 F15 C67 F17 -145.8(5) no
F14 F15 C67 C63 96.8(5) no
F16 F15 C67 F13 116.6(9) no
F16 F15 C67 F14 162.5(10) no
F16 F15 C67 F16 0.0(7) no
F16 F15 C67 F17 16.7(8) no
F16 F15 C67 C63 -100.7(8) no
C67 F15 F16 F17 -22.3(9) no
C67 F15 F16 C67 0.00(16) no
F15 F16 F17 C67 22.2(9) no
F15 F16 C67 F13 -99.5(12) no
F15 F16 C67 F14 -12.8(7) no
F15 F16 C67 F15 0.0(5) no
F15 F16 C67 F17 -159.7(9) no
F15 F16 C67 C63 99.9(7) no
F17 F16 C67 F13 60.1(9) no
F17 F16 C67 F14 146.9(4) no
F17 F16 C67 F15 159.7(8) no
F17 F16 C67 F17 0.00(17) no
F17 F16 C67 C63 -100.4(6) no
C67 F16 F17 C67 0.00(14) no
F16 F17 C67 F13 -139.3(5) no
F16 F17 C67 F14 -48.7(6) no
F16 F17 C67 F15 -14.1(5) no
F16 F17 C67 F16 0.0(5) no
F16 F17 C67 C63 105.0(5) no
Ru1 C1 C2 Ru1 0.0 no
Ru1 C1 C2 C4 112.9(3) no
Ru1 C1 C3 C6 29.5(3) no
Ru1 C1 C3 C10 -151.65(16) no
P1 C1 C2 Ru1 93.83(15) no
P1 C1 C2 C4 -153.26(19) no
P1 C1 C3 C6 -89.2(3) no
P1 C1 C3 C10 89.7(3) no
C2 C1 C3 C6 121.3(3) no
C2 C1 C3 C10 -59.8(4) no
C3 C1 C2 Ru1 -117.6(3) no
C3 C1 C2 C4 -4.7(5) no
Ru1 C2 C4 C11 -118.5(2) no
Ru1 C2 C4 C15 62.1(3) no
C1 C2 C4 C11 156.5(3) no
C1 C2 C4 C15 -22.9(5) no
C1 C3 C6 C7 -178.8(2) no
C1 C3 C10 C9 178.0(2) no
C6 C3 C10 C9 -3.0(4) no
C10 C3 C6 C7 2.3(4) no
C2 C4 C11 C12 -179.7(3) no
C2 C4 C15 C14 179.5(3) no
C11 C4 C15 C14 0.1(4) no
C15 C4 C11 C12 -0.3(4) no
Ru1 C5 C21 P1 -6.2(3) no
Ru1 C5 C21 C22 -179.36(14) no
Ru1 C5 C25 C24 -179.98(14) no
C21 C5 C25 C24 1.0(3) no
C25 C5 C21 P1 172.85(17) no
C25 C5 C21 C22 -0.3(4) no
C3 C6 C7 C8 0.3(5) no
C6 C7 C8 C9 -2.4(5) no
C7 C8 C9 C10 1.7(5) no
C8 C9 C10 C3 1.0(5) no
C4 C11 C12 C13 0.1(5) no
C11 C12 C13 C14 0.2(5) no
C12 C13 C14 C15 -0.3(5) no
C13 C14 C15 C4 0.2(5) no
Ru1 C16 C17 Ru1 0.0 no
Ru1 C16 C17 C18 -62.13(16) no
Ru1 C16 C20 Ru1 0.0 no
Ru1 C16 C20 C19 62.45(16) no
C17 C16 C20 Ru1 -61.2(2) no
C17 C16 C20 C19 1.2(3) no
C20 C16 C17 Ru1 62.1(2) no
C20 C16 C17 C18 -0.1(3) no
Ru1 C17 C18 Ru1 0.0 no
Ru1 C17 C18 C19 -65.22(16) no
C16 C17 C18 Ru1 64.1(2) no
C16 C17 C18 C19 -1.1(3) no
Ru1 C18 C19 Ru1 -0.0 no
Ru1 C18 C19 C20 -62.51(16) no
C17 C18 C19 Ru1 64.4(2) no
C17 C18 C19 C20 1.9(3) no
Ru1 C19 C20 Ru1 0.0 no
Ru1 C19 C20 C16 -62.74(16) no
C18 C19 C20 Ru1 60.8(2) no
C18 C19 C20 C16 -1.9(3) no
P1 C21 C22 C23 -172.55(15) no
C5 C21 C22 C23 -0.7(4) no
C21 C22 C23 C24 0.9(4) no
C22 C23 C24 C25 -0.3(4) no
C23 C24 C25 C5 -0.8(4) no
P1 C26 C27 C28 -178.39(16) no
P1 C26 C31 C30 177.77(15) no
C27 C26 C31 C30 -0.9(4) no
C31 C26 C27 C28 0.2(4) no
C26 C27 C28 C29 0.6(4) no
C27 C28 C29 C30 -0.9(5) no
C28 C29 C30 C31 0.2(5) no
C29 C30 C31 C26 0.6(4) no
P2 C33 C34 C35 -177.37(16) no
P2 C33 C38 C37 177.76(16) no
C34 C33 C38 C37 -0.4(4) no
C38 C33 C34 C35 0.8(4) no
C33 C34 C35 C36 -1.0(4) no
C34 C35 C36 C37 0.8(5) no
C35 C36 C37 C38 -0.4(5) no
C36 C37 C38 C33 0.2(4) no
P2 C39 C40 C41 171.86(17) no
P2 C39 C44 C43 -172.38(17) no
C40 C39 C44 C43 1.1(4) no
C44 C39 C40 C41 -1.1(4) no
C39 C40 C41 C42 0.3(4) no
C40 C41 C42 C43 0.6(5) no
C41 C42 C43 C44 -0.6(5) no
C42 C43 C44 C39 -0.3(5) no
C46 C45 C50 C49 1.6(4) no
C50 C45 C46 C47 0.9(4) no
C46 C45 B1 C53 123.3(3) no
C46 C45 B1 C61 -120.1(3) no
C46 C45 B1 C69 4.1(4) no
B1 C45 C46 C47 177.1(2) no
C50 C45 B1 C53 -60.6(3) no
C50 C45 B1 C61 56.0(3) no
C50 C45 B1 C69 -179.8(2) no
B1 C45 C50 C49 -174.9(2) no
C45 C46 C47 C48 -2.8(4) no
C45 C46 C47 C51 178.0(2) no
C46 C47 C48 C49 2.0(4) no
C46 C47 C51 F1 -20.1(4) no
C46 C47 C51 F2 100.3(3) no
C46 C47 C51 F3 -141.4(3) no
C48 C47 C51 F1 160.6(3) no
C48 C47 C51 F2 -78.9(3) no
C48 C47 C51 F3 39.4(4) no
C51 C47 C48 C49 -178.8(2) no
C47 C48 C49 C50 0.5(4) no
C47 C48 C49 C52 -178.8(2) no
C48 C49 C50 C45 -2.4(4) no
C48 C49 C52 F4 2.5(4) no
C48 C49 C52 F5 -117.0(3) no
C48 C49 C52 F6 125.4(3) no
C50 C49 C52 F4 -176.9(3) no
C50 C49 C52 F5 63.7(4) no
C50 C49 C52 F6 -53.9(4) no
C52 C49 C50 C45 176.9(3) no
C54 C53 C58 C57 1.4(4) no
C58 C53 C54 C55 -0.7(4) no
C54 C53 B1 C45 -6.6(4) no
C54 C53 B1 C61 -120.7(3) no
C54 C53 B1 C69 116.2(3) no
B1 C53 C54 C55 177.8(2) no
C58 C53 B1 C45 171.8(2) no
C58 C53 B1 C61 57.7(3) no
C58 C53 B1 C69 -65.4(3) no
B1 C53 C58 C57 -177.2(2) no
C53 C54 C55 C56 -0.3(4) no
C53 C54 C55 C59 -177.0(3) no
C54 C55 C56 C57 0.7(5) no
C54 C55 C59 F7 -28.8(4) no
C54 C55 C59 F8 -150.3(3) no
C54 C55 C59 F9 91.7(3) no
C56 C55 C59 F7 154.5(3) no
C56 C55 C59 F8 33.0(4) no
C56 C55 C59 F9 -85.0(4) no
C59 C55 C56 C57 177.3(3) no
C55 C56 C57 C58 0.0(5) no
C55 C56 C57 C60 -177.0(3) no
C56 C57 C58 C53 -1.1(5) no
C56 C57 C60 F10 -31.7(4) no
C56 C57 C60 F11 88.3(4) no
C56 C57 C60 F12 -152.2(3) no
C58 C57 C60 F10 151.2(3) no
C58 C57 C60 F11 -88.8(3) no
C58 C57 C60 F12 30.7(4) no
C60 C57 C58 C53 175.9(3) no
C62 C61 C66 C65 -3.0(4) no
C66 C61 C62 C63 -1.0(4) no
C62 C61 B1 C45 -89.9(3) no
C62 C61 B1 C53 29.4(4) no
C62 C61 B1 C69 147.3(3) no
B1 C61 C62 C63 170.3(3) no
C66 C61 B1 C45 80.6(3) no
C66 C61 B1 C53 -160.1(3) no
C66 C61 B1 C69 -42.2(4) no
B1 C61 C66 C65 -174.0(3) no
C61 C62 C63 C64 3.5(5) no
C61 C62 C63 C67 -176.0(3) no
C62 C63 C64 C65 -2.0(5) no
C62 C63 C67 F13 49.3(5) no
C62 C63 C67 F14 -46.8(4) no
C62 C63 C67 F15 -97.9(4) no
C62 C63 C67 F16 -146.4(3) no
C62 C63 C67 F17 153.3(3) no
C64 C63 C67 F13 -130.2(3) no
C64 C63 C67 F14 133.7(3) no
C64 C63 C67 F15 82.6(4) no
C64 C63 C67 F16 34.2(5) no
C64 C63 C67 F17 -26.2(5) no
C67 C63 C64 C65 177.5(3) no
C63 C64 C65 C66 -2.0(4) no
C63 C64 C65 C68 176.1(3) no
C64 C65 C66 C61 4.6(5) no
C64 C65 C68 F18 18.9(4) no
C64 C65 C68 F19 -100.5(3) no
C64 C65 C68 F20 139.4(3) no
C66 C65 C68 F18 -163.0(3) no
C66 C65 C68 F19 77.6(3) no
C66 C65 C68 F20 -42.6(4) no
C68 C65 C66 C61 -173.4(3) no
C70 C69 C74 C73 3.1(4) no
C74 C69 C70 C71 -2.9(4) no
C70 C69 B1 C45 -130.9(3) no
C70 C69 B1 C53 106.4(3) no
C70 C69 B1 C61 -12.7(4) no
B1 C69 C70 C71 -179.57(19) no
C74 C69 B1 C45 52.6(3) no
C74 C69 B1 C53 -70.1(3) no
C74 C69 B1 C61 170.9(2) no
B1 C69 C74 C73 179.9(2) no
C69 C70 C71 C72 0.9(4) no
C69 C70 C71 C75 -179.3(2) no
C70 C71 C72 C73 1.2(4) no
C70 C71 C75 F21 -79.5(4) no
C70 C71 C75 F22 39.1(4) no
C70 C71 C75 F23 160.2(3) no
C72 C71 C75 F21 100.3(3) no
C72 C71 C75 F22 -141.1(3) no
C72 C71 C75 F23 -19.9(4) no
C75 C71 C72 C73 -178.7(3) no
C71 C72 C73 C74 -1.0(4) no
C71 C72 C73 C76 179.5(2) no
C72 C73 C74 C69 -1.2(4) no
C72 C73 C76 F24 0.6(4) no
C72 C73 C76 F25 122.2(3) no
C72 C73 C76 F26 -118.8(3) no
C74 C73 C76 F24 -178.9(2) no
C74 C73 C76 F25 -57.4(3) no
C74 C73 C76 F26 61.7(4) no
C76 C73 C74 C69 178.3(2) no
